data_7716071
loop_
_publ_author_name
'Subintoro, Primadi J.'
'Carter, Korey P.'

_publ_section_title
;
 Structural and vibrational properties of lanthanide Lindqvist
 polyoxometalate complexes.
;
_journal_issue 22
_journal_name_full 'Dalton transactions (Cambridge, England : 2003)'
_journal_page_first 9526
_journal_page_last 9539
_journal_paper_doi 10.1039/d4dt00786g
_journal_volume 53
_journal_year 2024
_chemical_formula_moiety 'Ho Na9 O68 W10, 3(O)'
_chemical_formula_sum 'Ho Na9 O71 W10'
_chemical_formula_weight 3346.34
_space_group_crystal_system triclinic
_space_group_IT_number 2
_space_group_name_Hall '-P 1'
_space_group_name_H-M_alt 'P -1'
_atom_sites_solution_primary direct
_audit_creation_date 2023-12-20
_audit_creation_method
;FinalCif V134 by Daniel Kratzert, Freiburg 2024, 
https://dkratzert.de/finalcif.html
;
_audit_update_record
;
2024-03-01 deposited with the CCDC.	2024-05-06 downloaded from the CCDC.
;
_cell_angle_alpha 82.848(7)
_cell_angle_beta 74.548(8)
_cell_angle_gamma 88.878(11)
_cell_formula_units_Z 2
_cell_length_a 12.727(3)
_cell_length_b 13.063(5)
_cell_length_c 20.465(7)
_cell_measurement_reflns_used 9788
_cell_measurement_temperature 100.00
_cell_measurement_theta_max 44.33
_cell_measurement_theta_min 2.91
_cell_volume 3253.5(18)
_computing_cell_refinement 'SAINT V8.40B (?, 2016)'
_computing_data_reduction 'SAINT V8.40B (?, 2016)'
_computing_molecular_graphics 'Olex2 1.5 (Dolomanov et al., 2009)'
_computing_publication_material 'Olex2 1.5 (Dolomanov et al., 2009)'
_computing_structure_refinement 'SHELXL 2016/4 (Sheldrick, 2015)'
_computing_structure_solution 'SHELXT 2018/2 (Sheldrick, 2018)'
_diffrn_ambient_temperature 100.00
_diffrn_measured_fraction_theta_full 0.996
_diffrn_measured_fraction_theta_max 0.998
_diffrn_measurement_device_type 'Bruker D8 Venture Duo'
_diffrn_measurement_method '\f and \w scans'
_diffrn_radiation_probe x-ray
_diffrn_radiation_type MoK\a
_diffrn_radiation_wavelength 0.71073
_diffrn_reflns_av_R_equivalents 0.0898
_diffrn_reflns_av_unetI/netI 0.0355
_diffrn_reflns_Laue_measured_fraction_full 0.996
_diffrn_reflns_Laue_measured_fraction_max 0.998
_diffrn_reflns_limit_h_max 19
_diffrn_reflns_limit_h_min -19
_diffrn_reflns_limit_k_max 20
_diffrn_reflns_limit_k_min -20
_diffrn_reflns_limit_l_max 31
_diffrn_reflns_limit_l_min -31
_diffrn_reflns_number 377486
_diffrn_reflns_point_group_measured_fraction_full 0.996
_diffrn_reflns_point_group_measured_fraction_max 0.998
_diffrn_reflns_theta_full 25.242
_diffrn_reflns_theta_max 33.142
_diffrn_reflns_theta_min 2.182
_exptl_absorpt_coefficient_mu 18.986
_exptl_absorpt_correction_T_max 0.4470
_exptl_absorpt_correction_T_min 0.1895
_exptl_absorpt_correction_type multi-scan
_exptl_absorpt_process_details
;
SADABS-2016/2 (Bruker,2016/2) was used for absorption correction.
wR2(int) was 0.1493 before and 0.0882 after correction.
The Ratio of minimum to maximum transmission is 0.4239.
The \l/2 correction factor is Not present.
;
_exptl_crystal_colour 'clear light pink'
_exptl_crystal_colour_lustre clear
_exptl_crystal_colour_modifier light
_exptl_crystal_colour_primary pink
_exptl_crystal_density_diffrn 3.416
_exptl_crystal_description plank
_exptl_crystal_F_000 2948
_exptl_crystal_preparation
'Sodium tungstated in aqueous media acidified with Nitric acid followed by addition of Holmium Nitrate solution'
_exptl_crystal_recrystallization_method 'Slow evaporation from water'
_exptl_crystal_size_max 0.313
_exptl_crystal_size_mid 0.207
_exptl_crystal_size_min 0.1
_refine_diff_density_max 2.315
_refine_diff_density_min -2.701
_refine_diff_density_rms 0.401
_refine_ls_extinction_coef 0.00136(3)
_refine_ls_extinction_expression Fc^*^=kFc[1+0.001xFc^2^\l^3^/sin(2\q)]^-1/4^
_refine_ls_extinction_method 'SHELXL-2016/4 (Sheldrick 2016)'
_refine_ls_goodness_of_fit_ref 1.111
_refine_ls_hydrogen_treatment undef
_refine_ls_matrix_type full
_refine_ls_number_parameters 821
_refine_ls_number_reflns 24773
_refine_ls_number_restraints 0
_refine_ls_restrained_S_all 1.111
_refine_ls_R_factor_all 0.0358
_refine_ls_R_factor_gt 0.0326
_refine_ls_shift/su_max 0.001
_refine_ls_shift/su_mean 0.000
_refine_ls_structure_factor_coef Fsqd
_refine_ls_weighting_details 'w=1/[\s^2^(Fo^2^)+(0.0261P)^2^+39.3879P] where P=(Fo^2^+2Fc^2^)/3'
_refine_ls_weighting_scheme calc
_refine_ls_wR_factor_gt 0.0747
_refine_ls_wR_factor_ref 0.0764
_reflns_Friedel_coverage 0.000
_reflns_number_gt 22781
_reflns_number_total 24773
_reflns_threshold_expression 'I > 2\s(I)'
_cod_data_source_file d4dt00786g2.cif
_cod_data_source_block Complex_10
_cod_depositor_comments 'Adding full bibliography for 7716058--7716071.cif.'
_cod_original_cell_volume 3253.4(18)
_cod_database_code 7716071
_olex2_exptl_crystal_mounting_method 'Mitegen mount '
_olex2_refinement_description
;
;
_olex2_submission_special_instructions 'No special instructions were received'
_shelx_shelxl_version_number 2016/4
_shelx_space_group_comment
;
The symmetry employed for this shelxl refinement is uniquely defined
by the following loop, which should always be used as a source of
symmetry information in preference to the above space-group names.
They are only intended as comments.
;

loop_
_space_group_symop_operation_xyz
'x, y, z'
'-x, -y, -z'

loop_
_atom_site_label
_atom_site_type_symbol
_atom_site_fract_x
_atom_site_fract_y
_atom_site_fract_z
_atom_site_U_iso_or_equiv
_atom_site_adp_type
_atom_site_occupancy
_atom_site_site_symmetry_order
_atom_site_calc_flag
_atom_site_refinement_flags_posn
_atom_site_refinement_flags_adp
_atom_site_refinement_flags_occupancy
_atom_site_disorder_assembly
_atom_site_disorder_group
W4 W 0.32235(2) 0.56826(2) 0.25059(2) 0.00527(4) Uani 1 1 d . . . . .
W5 W 0.05695(2) 0.55709(2) 0.32775(2) 0.00572(4) Uani 1 1 d . . . . .
W1 W 0.23653(2) 0.43930(2) 0.40329(2) 0.00518(4) Uani 1 1 d . . . . .
W3 W 0.16276(2) 0.43030(2) 0.19307(2) 0.00512(4) Uani 1 1 d . . . . .
W6 W 0.44964(2) 0.03475(2) 0.18011(2) 0.00498(4) Uani 1 1 d . . . . .
W9 W 0.66672(2) 0.22276(2) 0.27001(2) 0.00504(4) Uani 1 1 d . . . . .
W2 W 0.07549(2) 0.30197(2) 0.34393(2) 0.00500(4) Uani 1 1 d . . . . .
W10 W 0.70253(2) 0.00867(2) 0.19386(2) 0.00532(4) Uani 1 1 d . . . . .
W7 W 0.49299(2) 0.03113(2) 0.32967(2) 0.00520(4) Uani 1 1 d . . . . .
W8 W 0.62286(2) 0.22751(2) 0.11922(2) 0.00500(4) Uani 1 1 d . . . . .
Ho1 Ho 0.37627(2) 0.28162(2) 0.26316(2) 0.00490(4) Uani 1 1 d . . . . .
Na8 Na -0.05931(18) 1.04776(18) 0.70709(12) 0.0106(4) Uani 1 1 d . . . . .
O32 O 0.0539(3) 0.5329(3) 0.23605(19) 0.0076(6) Uani 1 1 d . . . . .
O28 O 0.3238(3) 0.5546(3) 0.34612(19) 0.0070(6) Uani 1 1 d . . . . .
Na1 Na 0.36627(18) 0.49011(18) 0.55816(12) 0.0101(4) Uani 1 1 d . . . . .
O8 O 0.5290(3) 0.1266(3) 0.09893(19) 0.0073(6) Uani 1 1 d . . . . .
O3 O 0.4235(3) -0.0358(3) 0.27219(19) 0.0084(6) Uani 1 1 d . . . . .
O12 O 0.6030(3) 0.1198(3) 0.34635(19) 0.0071(6) Uani 1 1 d . . . . .
O26 O 0.2642(3) 0.5473(3) 0.17342(19) 0.0089(6) Uani 1 1 d . . . . .
O16 O 0.7669(3) 0.1072(3) 0.23468(19) 0.0069(6) Uani 1 1 d . . . . .
O24 O 0.0591(3) 0.3298(3) 0.25187(19) 0.0074(6) Uani 1 1 d . . . . .
O10 O 0.7080(3) 0.2805(3) 0.1731(2) 0.0095(6) Uani 1 1 d . . . . .
O33 O 0.1819(3) 0.6420(3) 0.2823(2) 0.0080(6) Uani 1 1 d . . . . .
Na9 Na -0.1994(2) 1.06957(19) 0.87886(12) 0.0131(4) Uani 1 1 d . . . . .
Na5 Na 0.4349(2) 0.39698(18) 0.99068(12) 0.0136(4) Uani 1 1 d . . . . .
O15 O 0.6262(3) -0.0480(3) 0.28393(19) 0.0070(6) Uani 1 1 d . . . . .
O30 O 0.1197(3) 0.3365(3) 0.42322(19) 0.0074(6) Uani 1 1 d . . . . .
Na7 Na 0.18031(19) 1.04615(18) 0.56183(12) 0.0126(4) Uani 1 1 d . . . . .
Na6 Na 0.2047(2) 0.78221(18) 0.51045(13) 0.0137(4) Uani 1 1 d . . . . .
O14 O 0.5904(3) -0.0440(3) 0.16315(19) 0.0076(6) Uani 1 1 d . . . . .
Na2 Na 0.31385(19) 0.39768(18) 0.73255(12) 0.0117(4) Uani 1 1 d . . . . .
Na4 Na 0.03140(19) 0.29384(19) 1.06323(12) 0.0130(4) Uani 1 1 d . . . . .
O22 O 0.3357(3) 0.3471(3) 0.36808(18) 0.0071(6) Uani 1 1 d . . . . .
Na3 Na 0.25338(19) 0.36418(19) 0.91213(12) 0.0133(4) Uani 1 1 d . . . . .
O34 O 0.1135(3) 0.5393(3) 0.40500(19) 0.0070(6) Uani 1 1 d . . . . .
O11 O 0.7594(3) 0.2848(3) 0.3012(2) 0.0092(6) Uani 1 1 d . . . . .
O4 O 0.5080(3) 0.3028(3) 0.15646(19) 0.0071(6) Uani 1 1 d . . . . .
O31 O -0.0179(3) 0.4295(3) 0.35873(19) 0.0078(6) Uani 1 1 d . . . . .
O20 O 0.2727(3) 0.3408(3) 0.18646(18) 0.0063(6) Uani 1 1 d . . . . .
O25 O 0.1288(3) 0.4306(3) 0.1162(2) 0.0096(6) Uani 1 1 d . . . . .
O1 O 0.3573(3) 0.1351(3) 0.20840(19) 0.0077(6) Uani 1 1 d . . . . .
O71 O 0.5184(3) -0.1118(3) 0.0270(2) 0.0124(7) Uani 1 1 d . . . . .
O29 O 0.2583(3) 0.4506(3) 0.4817(2) 0.0105(7) Uani 1 1 d . . . . .
O7 O 0.3775(3) -0.0404(3) 0.1419(2) 0.0095(6) Uani 1 1 d . . . . .
O41 O 0.1575(3) 0.5176(3) 0.7598(2) 0.0132(7) Uani 1 1 d . . . . .
O21 O 0.4128(3) 0.4611(3) 0.2355(2) 0.0089(6) Uani 1 1 d . . . . .
O17 O 0.7301(3) 0.1101(3) 0.11361(18) 0.0067(6) Uani 1 1 d . . . . .
O6 O 0.1949(3) 0.2264(3) 0.31761(19) 0.0075(6) Uani 1 1 d . . . . .
O65 O 0.0491(5) 1.1524(4) 0.7481(3) 0.0272(11) Uani 1 1 d . . . . .
O60 O -0.1489(3) 0.9327(3) 0.8100(2) 0.0136(7) Uani 1 1 d . . . . .
O59 O 0.1048(3) 0.9492(3) 0.6704(2) 0.0106(7) Uani 1 1 d . . . . .
O13 O 0.5685(3) 0.1231(3) 0.22233(19) 0.0069(6) Uani 1 1 d . . . . .
O19 O 0.5482(3) 0.3012(3) 0.28640(19) 0.0064(6) Uani 1 1 d . . . . .
O35 O 0.1908(3) 0.4421(3) 0.29798(19) 0.0065(6) Uani 1 1 d . . . . .
O52 O 0.3548(3) 0.2589(3) 1.0701(2) 0.0104(7) Uani 1 1 d . . . . .
O9 O 0.6784(3) 0.2965(3) 0.0394(2) 0.0106(7) Uani 1 1 d . . . . .
O48 O -0.1127(3) 0.4030(3) 1.1114(2) 0.0135(7) Uani 1 1 d . . . . .
O42 O 0.2027(4) 0.2906(3) 0.8267(2) 0.0144(8) Uani 1 1 d . . . . .
O64 O -0.1997(3) 1.1550(3) 0.7621(2) 0.0153(8) Uani 1 1 d . . . . .
O27 O 0.4059(3) 0.6758(3) 0.2158(2) 0.0096(7) Uani 1 1 d . . . . .
O39 O 0.2346(3) 0.6275(3) 0.5814(2) 0.0106(7) Uani 1 1 d . . . . .
O23 O -0.0282(3) 0.2120(3) 0.3824(2) 0.0095(6) Uani 1 1 d . . . . .
O38 O 0.5206(3) 0.3815(3) 0.5213(2) 0.0132(7) Uani 1 1 d . . . . .
O40 O 0.4460(3) 0.5146(3) 0.6524(2) 0.0116(7) Uani 1 1 d . . . . .
O53 O 0.4535(3) 0.4789(3) 1.0815(2) 0.0114(7) Uani 1 1 d . . . . .
O66 O 0.0278(3) 1.1572(3) 0.6026(2) 0.0136(7) Uani 1 1 d . . . . .
O63 O -0.2350(4) 1.2452(3) 0.9056(2) 0.0157(8) Uani 1 1 d . . . . .
O68 O 0.2253(4) 1.1481(3) 0.4604(2) 0.0156(8) Uani 1 1 d . . . . .
O47 O 0.2720(3) 0.4829(3) 0.9890(2) 0.0122(7) Uani 1 1 d . . . . .
O2 O 0.3961(3) 0.1333(3) 0.33857(19) 0.0071(6) Uani 1 1 d . . . . .
O61 O -0.2783(4) 0.9956(3) 0.9980(2) 0.0146(7) Uani 1 1 d . . . . .
O56 O 0.3133(3) 0.9081(3) 0.5383(2) 0.0119(7) Uani 1 1 d . . . . .
O18 O 0.8094(3) -0.0774(3) 0.1713(2) 0.0094(6) Uani 1 1 d . . . . .
O44 O 0.3622(3) 0.4900(3) 0.8197(2) 0.0115(7) Uani 1 1 d . . . . .
O58 O -0.1832(3) 0.9877(3) 0.6528(2) 0.0133(7) Uani 1 1 d . . . . .
O54 O 0.3365(4) 0.7372(3) 0.4088(2) 0.0169(8) Uani 1 1 d . . . . .
O5 O 0.4556(3) -0.0490(3) 0.4060(2) 0.0101(7) Uani 1 1 d . . . . .
O37 O 0.2678(3) 0.3516(3) 0.6363(2) 0.0123(7) Uani 1 1 d . . . . .
O70 O 0.0191(4) 0.6817(4) 0.1415(3) 0.0241(10) Uani 1 1 d . . . . .
O62 O -0.0315(3) 1.0495(4) 0.9140(2) 0.0159(8) Uani 1 1 d . . . . .
O51 O -0.0195(3) 0.2021(3) 1.1761(2) 0.0104(7) Uani 1 1 d . . . . .
O50 O -0.0536(4) 0.1456(4) 1.0365(2) 0.0173(8) Uani 1 1 d . . . . .
O67 O 0.3144(4) 1.1530(4) 0.5920(3) 0.0220(9) Uani 1 1 d . . . . .
O55 O 0.0709(3) 0.7029(3) 0.4753(2) 0.0113(7) Uani 1 1 d . . . . .
O69 O 0.4553(4) 0.2361(4) 0.4548(2) 0.0175(8) Uani 1 1 d . . . . .
O43 O 0.4454(4) 0.2587(3) 0.7157(2) 0.0173(8) Uani 1 1 d . . . . .
O36 O -0.0447(3) 0.6481(3) 0.3459(2) 0.0124(7) Uani 1 1 d . . . . .
O49 O 0.1987(4) 0.2198(4) 1.0087(2) 0.0158(8) Uani 1 1 d . . . . .
O57 O 0.1085(4) 0.9406(3) 0.4884(2) 0.0154(8) Uani 1 1 d . . . . .
O45 O 0.0582(4) 0.4005(3) 0.9581(2) 0.0161(8) Uani 1 1 d . . . . .
O46 O 0.4280(3) 0.2951(3) 0.9069(2) 0.0138(7) Uani 1 1 d . . . . .

loop_
_atom_site_aniso_label
_atom_site_aniso_U_11
_atom_site_aniso_U_22
_atom_site_aniso_U_33
_atom_site_aniso_U_23
_atom_site_aniso_U_13
_atom_site_aniso_U_12
W4 0.00493(7) 0.00504(7) 0.00552(8) -0.00062(6) -0.00085(6) -0.00009(6)
W5 0.00467(7) 0.00576(7) 0.00671(8) -0.00199(6) -0.00099(6) 0.00096(6)
W1 0.00522(7) 0.00628(7) 0.00420(7) -0.00170(6) -0.00109(6) 0.00033(6)
W3 0.00506(7) 0.00625(7) 0.00406(7) -0.00078(6) -0.00118(6) 0.00031(6)
W6 0.00483(7) 0.00552(7) 0.00471(7) -0.00149(6) -0.00109(6) 0.00008(6)
W9 0.00504(7) 0.00533(7) 0.00499(8) -0.00125(6) -0.00146(6) 0.00013(6)
W2 0.00479(7) 0.00553(7) 0.00427(7) -0.00086(6) -0.00037(6) -0.00035(6)
W10 0.00468(7) 0.00512(7) 0.00594(8) -0.00125(6) -0.00083(6) 0.00077(6)
W7 0.00565(7) 0.00534(7) 0.00423(7) -0.00011(6) -0.00089(6) 0.00029(6)
W8 0.00519(7) 0.00523(7) 0.00400(7) -0.00066(6) -0.00019(6) 0.00017(6)
Ho1 0.00512(8) 0.00544(8) 0.00397(8) -0.00088(6) -0.00083(7) 0.00048(6)
Na8 0.0097(9) 0.0112(9) 0.0112(10) -0.0014(8) -0.0030(8) -0.0007(7)
O32 0.0085(15) 0.0083(15) 0.0064(15) 0.0003(12) -0.0033(12) 0.0007(12)
O28 0.0041(14) 0.0112(16) 0.0060(15) -0.0029(12) -0.0010(12) -0.0004(12)
Na1 0.0098(9) 0.0125(10) 0.0081(9) -0.0025(8) -0.0016(8) -0.0010(7)
O8 0.0069(14) 0.0107(16) 0.0047(15) -0.0016(12) -0.0017(12) -0.0011(12)
O3 0.0089(15) 0.0088(15) 0.0064(15) 0.0020(12) -0.0016(12) -0.0014(12)
O12 0.0079(15) 0.0081(15) 0.0058(15) -0.0007(12) -0.0024(12) 0.0009(12)
O26 0.0103(16) 0.0103(16) 0.0052(15) 0.0010(12) -0.0018(12) -0.0016(12)
O16 0.0068(14) 0.0070(14) 0.0075(15) -0.0030(12) -0.0017(12) 0.0002(11)
O24 0.0062(14) 0.0108(15) 0.0055(15) -0.0019(12) -0.0013(12) -0.0017(12)
O10 0.0102(16) 0.0104(16) 0.0067(15) 0.0006(12) -0.0007(13) -0.0023(13)
O33 0.0082(15) 0.0038(14) 0.0115(16) -0.0024(12) -0.0012(13) 0.0003(11)
Na9 0.0136(10) 0.0146(10) 0.0118(10) -0.0034(8) -0.0038(8) 0.0005(8)
Na5 0.0163(11) 0.0126(10) 0.0108(10) 0.0004(8) -0.0021(8) -0.0038(8)
O15 0.0069(14) 0.0063(14) 0.0060(15) 0.0014(11) 0.0005(12) 0.0008(11)
O30 0.0070(14) 0.0091(15) 0.0054(15) -0.0020(12) 0.0002(12) 0.0013(12)
Na7 0.0121(10) 0.0141(10) 0.0095(10) 0.0015(8) -0.0005(8) 0.0015(8)
Na6 0.0181(11) 0.0111(10) 0.0139(11) -0.0027(8) -0.0075(9) -0.0002(8)
O14 0.0051(14) 0.0085(15) 0.0088(16) -0.0024(12) -0.0009(12) 0.0003(11)
Na2 0.0144(10) 0.0118(10) 0.0085(10) -0.0010(8) -0.0027(8) -0.0009(8)
Na4 0.0127(10) 0.0153(10) 0.0101(10) 0.0000(8) -0.0021(8) 0.0016(8)
O22 0.0066(14) 0.0098(15) 0.0042(14) -0.0011(12) -0.0002(12) 0.0004(12)
Na3 0.0126(10) 0.0161(11) 0.0108(10) -0.0022(8) -0.0022(8) -0.0009(8)
O34 0.0063(14) 0.0077(15) 0.0076(15) -0.0037(12) -0.0019(12) 0.0011(11)
O11 0.0091(15) 0.0097(16) 0.0088(16) -0.0005(12) -0.0027(13) -0.0010(12)
O4 0.0055(14) 0.0078(15) 0.0067(15) -0.0013(12) 0.0005(12) 0.0012(11)
O31 0.0064(14) 0.0096(15) 0.0071(15) 0.0001(12) -0.0018(12) -0.0011(12)
O20 0.0060(14) 0.0079(14) 0.0045(14) -0.0010(11) -0.0007(12) -0.0001(11)
O25 0.0083(15) 0.0119(16) 0.0095(16) -0.0030(13) -0.0032(13) 0.0014(12)
O1 0.0076(15) 0.0069(15) 0.0085(16) -0.0022(12) -0.0019(12) 0.0009(12)
O71 0.0138(17) 0.0128(17) 0.0122(18) -0.0017(14) -0.0063(14) 0.0011(14)
O29 0.0113(16) 0.0144(17) 0.0065(16) -0.0034(13) -0.0027(13) 0.0003(13)
O7 0.0084(15) 0.0123(16) 0.0075(16) -0.0021(13) -0.0012(13) -0.0026(13)
O41 0.0139(17) 0.0113(17) 0.0161(19) -0.0013(14) -0.0069(15) -0.0021(14)
O21 0.0090(15) 0.0079(15) 0.0094(16) 0.0004(12) -0.0028(13) 0.0013(12)
O17 0.0082(15) 0.0069(14) 0.0043(14) -0.0015(11) -0.0001(12) 0.0006(12)
O6 0.0075(15) 0.0069(14) 0.0083(15) -0.0027(12) -0.0016(12) 0.0022(12)
O65 0.036(3) 0.016(2) 0.039(3) -0.006(2) -0.027(3) 0.006(2)
O60 0.0122(17) 0.0112(17) 0.0169(19) 0.0006(14) -0.0044(15) 0.0032(13)
O59 0.0116(16) 0.0112(16) 0.0090(16) -0.0001(13) -0.0028(13) -0.0036(13)
O13 0.0057(14) 0.0052(14) 0.0088(16) 0.0002(12) -0.0007(12) 0.0015(11)
O19 0.0043(14) 0.0086(15) 0.0065(15) -0.0014(12) -0.0017(12) 0.0003(11)
O35 0.0053(14) 0.0064(14) 0.0077(15) -0.0006(12) -0.0014(12) 0.0005(11)
O52 0.0160(17) 0.0088(16) 0.0067(16) -0.0007(12) -0.0036(13) 0.0013(13)
O9 0.0145(17) 0.0082(15) 0.0078(16) 0.0007(12) -0.0013(13) -0.0025(13)
O48 0.0119(17) 0.0144(18) 0.0118(18) 0.0020(14) 0.0000(14) -0.0063(14)
O42 0.0185(19) 0.0085(16) 0.0161(19) 0.0021(14) -0.0061(16) -0.0019(14)
O64 0.0144(18) 0.0110(17) 0.0161(19) 0.0013(14) 0.0022(15) 0.0021(14)
O27 0.0076(15) 0.0068(15) 0.0138(17) -0.0015(13) -0.0013(13) 0.0000(12)
O39 0.0079(15) 0.0130(17) 0.0109(17) -0.0041(13) -0.0014(13) 0.0011(13)
O23 0.0073(15) 0.0134(17) 0.0080(16) -0.0012(13) -0.0025(13) 0.0005(13)
O38 0.0135(17) 0.0106(17) 0.0141(18) -0.0029(14) -0.0008(14) 0.0005(14)
O40 0.0120(17) 0.0121(17) 0.0107(17) -0.0039(13) -0.0019(14) -0.0011(13)
O53 0.0144(17) 0.0129(17) 0.0066(16) -0.0017(13) -0.0018(13) -0.0020(14)
O66 0.0124(17) 0.0122(17) 0.0166(19) -0.0042(14) -0.0037(15) 0.0032(14)
O63 0.020(2) 0.0161(19) 0.0118(18) -0.0034(15) -0.0051(16) 0.0021(15)
O68 0.0179(19) 0.0156(19) 0.0115(18) -0.0014(15) -0.0009(15) -0.0006(15)
O47 0.0133(17) 0.0130(17) 0.0097(17) -0.0023(13) -0.0016(14) -0.0001(14)
O2 0.0071(14) 0.0086(15) 0.0052(15) 0.0000(12) -0.0013(12) 0.0007(12)
O61 0.0164(19) 0.0153(18) 0.0119(18) -0.0042(14) -0.0025(15) -0.0003(15)
O56 0.0090(16) 0.0166(18) 0.0097(17) -0.0004(14) -0.0021(13) -0.0005(13)
O18 0.0067(15) 0.0085(15) 0.0128(17) -0.0034(13) -0.0012(13) 0.0000(12)
O44 0.0097(16) 0.0114(16) 0.0116(17) 0.0001(13) -0.0006(13) -0.0016(13)
O58 0.0137(17) 0.0129(17) 0.0139(18) -0.0015(14) -0.0052(15) 0.0007(14)
O54 0.0162(19) 0.0158(19) 0.016(2) -0.0027(15) 0.0009(16) -0.0045(15)
O5 0.0142(17) 0.0083(15) 0.0085(16) 0.0002(12) -0.0051(14) -0.0018(13)
O37 0.0126(17) 0.0140(17) 0.0117(17) -0.0050(14) -0.0043(14) 0.0021(14)
O70 0.016(2) 0.021(2) 0.032(3) 0.0138(19) -0.0079(19) -0.0001(17)
O62 0.0121(17) 0.024(2) 0.0120(18) -0.0041(16) -0.0026(15) -0.0003(15)
O51 0.0105(16) 0.0123(16) 0.0081(16) -0.0031(13) -0.0011(13) -0.0006(13)
O50 0.0133(18) 0.023(2) 0.0147(19) -0.0061(16) 0.0004(15) -0.0025(16)
O67 0.023(2) 0.017(2) 0.032(3) -0.0067(18) -0.016(2) 0.0044(17)
O55 0.0107(16) 0.0131(17) 0.0094(17) -0.0052(13) 0.0006(13) -0.0015(13)
O69 0.0149(19) 0.023(2) 0.018(2) -0.0105(17) -0.0068(16) 0.0044(16)
O43 0.020(2) 0.0132(18) 0.021(2) -0.0014(16) -0.0093(17) -0.0017(15)
O36 0.0084(16) 0.0090(16) 0.021(2) -0.0047(14) -0.0049(15) 0.0031(13)
O49 0.0137(18) 0.020(2) 0.0142(19) -0.0037(15) -0.0038(15) 0.0032(15)
O57 0.0156(18) 0.0137(18) 0.018(2) -0.0036(15) -0.0061(16) -0.0013(15)
O45 0.0170(19) 0.0145(18) 0.0142(19) 0.0021(15) -0.0018(15) 0.0017(15)
O46 0.0151(18) 0.0115(17) 0.0118(18) 0.0011(14) 0.0005(14) 0.0004(14)

loop_
_atom_type_symbol
_atom_type_description
_atom_type_scat_dispersion_real
_atom_type_scat_dispersion_imag
_atom_type_scat_source
Ho Ho -0.2175 4.6783 'International Tables Vol C Tables 4.2.6.8 and 6.1.1.4'
Na Na 0.0362 0.0249 'International Tables Vol C Tables 4.2.6.8 and 6.1.1.4'
O O 0.0106 0.0060 'International Tables Vol C Tables 4.2.6.8 and 6.1.1.4'
W W -0.8490 6.8722 'International Tables Vol C Tables 4.2.6.8 and 6.1.1.4'

loop_
_geom_angle_atom_site_label_1
_geom_angle_atom_site_label_2
_geom_angle_atom_site_label_3
_geom_angle
_geom_angle_site_symmetry_1
_geom_angle_site_symmetry_3
_geom_angle_publ_flag
O28 W4 O26 155.42(15) . . ?
O28 W4 O33 84.65(15) . . ?
O28 W4 O35 78.73(14) . . ?
O26 W4 O33 83.55(16) . . ?
O26 W4 O35 77.30(14) . . ?
O33 W4 O35 73.74(14) . . ?
O21 W4 O28 91.22(16) . . ?
O21 W4 O26 91.67(17) . . ?
O21 W4 O33 157.94(16) . . ?
O21 W4 O35 84.20(15) . . ?
O27 W4 O28 102.30(17) . . ?
O27 W4 O26 100.65(17) . . ?
O27 W4 O33 98.06(16) . . ?
O27 W4 O21 103.99(18) . . ?
O27 W4 O35 171.67(15) . . ?
O32 W5 O35 75.96(14) . . ?
O33 W5 O32 85.16(16) . . ?
O33 W5 O35 76.45(14) . . ?
O34 W5 O32 153.67(15) . . ?
O34 W5 O33 87.45(16) . . ?
O34 W5 O35 77.75(14) . . ?
O31 W5 O32 86.66(16) . . ?
O31 W5 O33 153.95(16) . . ?
O31 W5 O34 89.03(16) . . ?
O31 W5 O35 77.58(15) . . ?
O36 W5 O32 101.30(18) . . ?
O36 W5 O33 101.90(18) . . ?
O36 W5 O34 104.95(18) . . ?
O36 W5 O31 103.94(18) . . ?
O36 W5 O35 176.85(17) . . ?
O28 W1 O34 82.92(15) . . ?
O28 W1 O35 76.90(14) . . ?
O30 W1 O28 152.34(15) . . ?
O30 W1 O34 83.14(15) . . ?
O30 W1 O35 76.20(14) . . ?
O22 W1 O28 92.05(16) . . ?
O22 W1 O30 91.13(16) . . ?
O22 W1 O34 156.16(16) . . ?
O22 W1 O35 83.33(14) . . ?
O34 W1 O35 72.84(13) . . ?
O29 W1 O28 101.45(17) . . ?
O29 W1 O30 104.38(17) . . ?
O29 W1 O22 104.10(18) . . ?
O29 W1 O34 99.74(17) . . ?
O29 W1 O35 172.50(16) . . ?
O32 W3 O35 74.02(13) . . ?
O26 W3 O32 83.44(16) . . ?
O26 W3 O35 77.75(14) . . ?
O24 W3 O32 83.67(16) . . ?
O24 W3 O26 154.79(16) . . ?
O24 W3 O35 77.91(14) . . ?
O20 W3 O32 157.07(15) . . ?
O20 W3 O26 91.27(16) . . ?
O20 W3 O24 92.24(16) . . ?
O20 W3 O35 83.05(14) . . ?
O25 W3 O32 99.40(16) . . ?
O25 W3 O26 102.36(17) . . ?
O25 W3 O24 101.05(17) . . ?
O25 W3 O20 103.53(17) . . ?
O25 W3 O35 173.40(15) . . ?
O8 W6 O14 83.52(15) . . ?
O8 W6 O13 77.49(14) . . ?
O3 W6 O8 155.48(15) . . ?
O3 W6 O14 84.14(16) . . ?
O3 W6 O13 78.70(14) . . ?
O14 W6 O13 73.30(14) . . ?
O1 W6 O8 91.40(16) . . ?
O1 W6 O3 91.86(17) . . ?
O1 W6 O14 157.29(16) . . ?
O1 W6 O13 83.99(15) . . ?
O7 W6 O8 99.51(17) . . ?
O7 W6 O3 103.23(17) . . ?
O7 W6 O14 98.61(17) . . ?
O7 W6 O1 104.06(18) . . ?
O7 W6 O13 171.56(16) . . ?
O12 W9 O16 84.59(15) . . ?
O12 W9 O10 154.57(16) . . ?
O12 W9 O13 78.36(14) . . ?
O16 W9 O13 73.89(13) . . ?
O10 W9 O16 82.84(16) . . ?
O10 W9 O13 76.95(15) . . ?
O11 W9 O12 101.81(17) . . ?
O11 W9 O16 96.48(16) . . ?
O11 W9 O10 101.51(17) . . ?
O11 W9 O13 170.34(16) . . ?
O11 W9 O19 104.38(17) . . ?
O19 W9 O12 92.72(16) . . ?
O19 W9 O16 159.07(15) . . ?
O19 W9 O10 91.21(16) . . ?
O19 W9 O13 85.23(15) . . ?
O24 W2 O30 154.04(16) . . ?
O24 W2 O31 83.17(15) . . ?
O24 W2 O35 77.40(14) . . ?
O30 W2 O31 83.25(15) . . ?
O30 W2 O35 77.60(14) . . ?
O31 W2 O35 73.72(14) . . ?
O6 W2 O24 92.82(16) . . ?
O6 W2 O30 91.88(16) . . ?
O6 W2 O31 158.74(16) . . ?
O6 W2 O35 85.02(15) . . ?
O23 W2 O24 102.15(17) . . ?
O23 W2 O30 101.29(17) . . ?
O23 W2 O31 96.55(17) . . ?
O23 W2 O6 104.70(18) . . ?
O23 W2 O35 170.26(15) . . ?
O16 W10 O17 86.21(16) . . ?
O16 W10 O13 76.77(14) . . ?
O15 W10 O16 87.51(16) . . ?
O15 W10 O17 154.56(15) . . ?
O15 W10 O13 77.60(14) . . ?
O14 W10 O16 154.20(16) . . ?
O14 W10 O15 87.88(16) . . ?
O14 W10 O17 87.15(16) . . ?
O14 W10 O13 77.45(15) . . ?
O17 W10 O13 76.97(14) . . ?
O18 W10 O16 101.89(17) . . ?
O18 W10 O15 103.30(17) . . ?
O18 W10 O14 103.87(17) . . ?
O18 W10 O17 102.12(17) . . ?
O18 W10 O13 178.39(15) . . ?
O3 W7 O12 154.15(15) . . ?
O3 W7 O15 83.67(16) . . ?
O3 W7 O13 78.20(14) . . ?
O12 W7 O15 82.91(15) . . ?
O12 W7 O13 76.81(14) . . ?
O15 W7 O13 73.21(13) . . ?
O2 W7 O3 92.69(16) . . ?
O2 W7 O12 91.15(16) . . ?
O2 W7 O15 157.08(15) . . ?
O2 W7 O13 83.89(15) . . ?
O5 W7 O3 102.24(17) . . ?
O5 W7 O12 101.36(17) . . ?
O5 W7 O15 97.61(17) . . ?
O5 W7 O13 170.76(16) . . ?
O5 W7 O2 105.26(18) . . ?
O8 W8 O17 83.85(15) . . ?
O8 W8 O13 78.10(14) . . ?
O10 W8 O8 154.53(16) . . ?
O10 W8 O17 83.78(16) . . ?
O10 W8 O13 77.12(15) . . ?
O4 W8 O8 91.79(16) . . ?
O4 W8 O10 91.16(17) . . ?
O4 W8 O17 157.43(16) . . ?
O4 W8 O13 83.49(15) . . ?
O17 W8 O13 73.95(13) . . ?
O9 W8 O8 102.45(17) . . ?
O9 W8 O10 101.39(17) . . ?
O9 W8 O4 103.69(18) . . ?
O9 W8 O17 98.87(17) . . ?
O9 W8 O13 172.75(16) . . ?
O22 Ho1 O4 139.47(13) . . ?
O22 Ho1 O20 117.65(13) . . ?
O22 Ho1 O1 144.28(13) . . ?
O22 Ho1 O21 74.88(13) . . ?
O22 Ho1 O6 75.42(13) . . ?
O22 Ho1 O19 74.93(13) . . ?
O22 Ho1 O2 78.27(13) . . ?
O4 Ho1 O1 73.80(13) . . ?
O4 Ho1 O21 73.73(13) . . ?
O4 Ho1 O6 143.15(13) . . ?
O4 Ho1 O19 73.41(13) . . ?
O4 Ho1 O2 115.60(13) . . ?
O20 Ho1 O4 77.00(13) . . ?
O20 Ho1 O1 75.52(13) . . ?
O20 Ho1 O21 74.11(13) . . ?
O20 Ho1 O6 73.93(13) . . ?
O20 Ho1 O19 143.05(12) . . ?
O20 Ho1 O2 140.46(12) . . ?
O1 Ho1 O19 115.74(12) . . ?
O21 Ho1 O1 139.48(13) . . ?
O21 Ho1 O19 76.71(13) . . ?
O21 Ho1 O2 144.27(13) . . ?
O6 Ho1 O1 77.36(13) . . ?
O6 Ho1 O21 118.20(13) . . ?
O6 Ho1 O19 141.30(13) . . ?
O6 Ho1 O2 76.24(13) . . ?
O2 Ho1 O1 73.09(13) . . ?
O2 Ho1 O19 73.85(13) . . ?
Na9 Na8 Na7 155.25(9) . . ?
O65 Na8 Na9 73.38(17) . . ?
O65 Na8 Na7 84.31(17) . . ?
O65 Na8 O60 102.2(2) . . ?
O65 Na8 O59 85.56(18) . . ?
O65 Na8 O64 82.36(19) . . ?
O65 Na8 O66 79.77(19) . . ?
O65 Na8 O58 163.81(19) . . ?
O60 Na8 Na9 42.30(12) . . ?
O60 Na8 Na7 137.92(13) . . ?
O59 Na8 Na9 125.27(13) . . ?
O59 Na8 Na7 40.15(11) . . ?
O59 Na8 O60 98.33(16) . . ?
O64 Na8 Na9 45.14(12) . . ?
O64 Na8 Na7 143.07(14) . . ?
O64 Na8 O60 78.73(16) . . ?
O64 Na8 O59 166.62(18) . . ?
O64 Na8 O66 102.27(16) . . ?
O66 Na8 Na9 139.52(14) . . ?
O66 Na8 Na7 41.28(11) . . ?
O66 Na8 O60 177.90(18) . . ?
O66 Na8 O59 81.12(15) . . ?
O58 Na8 Na9 108.42(14) . . ?
O58 Na8 Na7 96.01(14) . . ?
O58 Na8 O60 88.43(17) . . ?
O58 Na8 O59 105.15(17) . . ?
O58 Na8 O64 87.90(17) . . ?
O58 Na8 O66 89.76(17) . . ?
W5 O32 W3 115.21(17) . . ?
W4 O28 W1 114.51(18) . . ?
Na2 Na1 Na1 123.90(11) . 2_666 ?
O29 Na1 Na1 100.33(14) . 2_666 ?
O29 Na1 Na2 125.85(13) . . ?
O29 Na1 O40 169.15(17) . . ?
O39 Na1 Na1 127.22(15) . 2_666 ?
O39 Na1 Na2 91.91(12) . . ?
O39 Na1 O29 82.80(15) . . ?
O39 Na1 O40 94.46(15) . . ?
O38 Na1 Na1 41.32(11) . 2_666 ?
O38 Na1 Na1 41.81(11) 2_666 2_666 ?
O38 Na1 Na2 95.67(13) . . ?
O38 Na1 Na2 137.65(14) 2_666 . ?
O38 Na1 O29 95.79(16) 2_666 . ?
O38 Na1 O29 99.61(16) . . ?
O38 Na1 O39 168.48(17) . . ?
O38 Na1 O39 85.42(16) 2_666 . ?
O38 Na1 O38 83.13(16) 2_666 . ?
O38 Na1 O40 94.44(16) 2_666 . ?
O38 Na1 O40 85.16(16) . . ?
O38 Na1 O37 174.63(17) 2_666 . ?
O40 Na1 Na1 89.71(13) . 2_666 ?
O40 Na1 Na2 43.55(11) . . ?
O37 Na1 Na1 132.91(15) . 2_666 ?
O37 Na1 Na2 41.67(11) . . ?
O37 Na1 O29 86.07(15) . . ?
O37 Na1 O39 99.82(16) . . ?
O37 Na1 O38 91.60(16) . . ?
O37 Na1 O40 84.05(15) . . ?
W8 O8 W6 113.42(18) . . ?
W6 O3 W7 113.57(18) . . ?
W9 O12 W7 113.92(18) . . ?
W3 O26 W4 113.33(18) . . ?
W10 O16 W9 114.85(18) . . ?
W3 O24 W2 113.82(18) . . ?
W8 O10 W9 114.21(19) . . ?
W5 O33 W4 116.23(18) . . ?
O7 Na9 Na8 92.20(12) 2_566 . ?
O7 Na9 O64 70.62(15) 2_566 . ?
O60 Na9 Na8 43.67(12) . . ?
O60 Na9 O7 81.77(15) . 2_566 ?
O60 Na9 O64 77.33(16) . . ?
O60 Na9 O63 158.05(18) . . ?
O60 Na9 O61 109.02(17) . . ?
O60 Na9 O62 90.45(17) . . ?
O64 Na9 Na8 42.15(11) . . ?
O63 Na9 Na8 115.08(14) . . ?
O63 Na9 O7 95.81(16) . 2_566 ?
O63 Na9 O64 81.28(16) . . ?
O63 Na9 O61 92.62(17) . . ?
O61 Na9 Na8 152.13(14) . . ?
O61 Na9 O7 87.77(16) . 2_566 ?
O61 Na9 O64 156.66(18) . . ?
O62 Na9 Na8 91.57(13) . . ?
O62 Na9 O7 164.20(18) . 2_566 ?
O62 Na9 O64 121.17(18) . . ?
O62 Na9 O63 96.46(17) . . ?
O62 Na9 O61 81.78(16) . . ?
Na3 Na5 Na5 133.06(13) . 2_667 ?
O52 Na5 Na5 130.35(16) . 2_667 ?
O52 Na5 Na3 87.56(13) . . ?
O52 Na5 O53 87.71(16) . . ?
O52 Na5 O47 96.01(17) . . ?
O53 Na5 Na5 43.68(12) . 2_667 ?
O53 Na5 Na5 44.70(12) 2_667 2_667 ?
O53 Na5 Na3 102.87(14) 2_667 . ?
O53 Na5 Na3 138.73(15) . . ?
O53 Na5 O52 167.89(19) 2_667 . ?
O53 Na5 O53 88.38(16) 2_667 . ?
O53 Na5 O47 91.75(17) . . ?
O53 Na5 O47 95.56(17) 2_667 . ?
O53 Na5 O46 95.47(17) 2_667 . ?
O47 Na5 Na5 95.07(15) . 2_667 ?
O47 Na5 Na3 48.15(12) . . ?
O46 Na5 Na5 139.67(17) . 2_667 ?
O46 Na5 Na3 47.30(12) . . ?
O46 Na5 O52 87.05(16) . . ?
O46 Na5 O53 171.77(19) . . ?
O46 Na5 O47 95.10(17) . . ?
W10 O15 W7 115.80(17) . . ?
W1 O30 W2 115.44(18) . . ?
Na8 Na7 Na6 107.70(8) . . ?
O59 Na7 Na8 41.05(11) . . ?
O59 Na7 Na6 80.52(12) . . ?
O59 Na7 O66 81.93(16) . . ?
O59 Na7 O56 87.25(16) . . ?
O59 Na7 O67 99.47(18) . . ?
O59 Na7 O57 99.29(17) . . ?
O66 Na7 Na8 41.20(12) . . ?
O66 Na7 Na6 134.15(14) . . ?
O66 Na7 O56 168.58(18) . . ?
O66 Na7 O67 94.38(18) . . ?
O66 Na7 O57 102.30(17) . . ?
O68 Na7 Na8 130.30(15) . . ?
O68 Na7 Na6 102.91(14) . . ?
O68 Na7 O59 170.96(19) . . ?
O68 Na7 O66 89.82(17) . . ?
O68 Na7 O56 100.71(17) . . ?
O68 Na7 O67 84.80(19) . . ?
O68 Na7 O57 78.77(17) . . ?
O56 Na7 Na8 127.61(13) . . ?
O56 Na7 Na6 39.19(11) . . ?
O56 Na7 O67 90.98(17) . . ?
O56 Na7 O57 75.77(16) . . ?
O67 Na7 Na8 103.17(15) . . ?
O67 Na7 Na6 130.13(14) . . ?
O67 Na7 O57 156.4(2) . . ?
O57 Na7 Na8 100.36(13) . . ?
O57 Na7 Na6 40.67(11) . . ?
O39 Na6 Na7 125.14(13) . . ?
O39 Na6 O23 80.46(14) . 2_566 ?
O39 Na6 O54 94.00(17) . . ?
O39 Na6 O57 153.12(18) . . ?
O23 Na6 Na7 71.04(11) 2_566 . ?
O56 Na6 Na7 40.54(11) . . ?
O56 Na6 O39 102.68(16) . . ?
O56 Na6 O23 97.89(15) . 2_566 ?
O56 Na6 O54 97.70(17) . . ?
O56 Na6 O57 78.36(16) . . ?
O54 Na6 Na7 123.31(14) . . ?
O54 Na6 O23 164.26(17) . 2_566 ?
O54 Na6 O57 112.61(18) . . ?
O55 Na6 Na7 123.58(14) . . ?
O55 Na6 O39 92.80(16) . . ?
O55 Na6 O23 77.46(15) . 2_566 ?
O55 Na6 O56 162.95(18) . . ?
O55 Na6 O54 88.19(17) . . ?
O55 Na6 O57 84.60(16) . . ?
O57 Na6 Na7 42.10(12) . . ?
O57 Na6 O23 72.85(15) . 2_566 ?
W10 O14 W6 116.38(19) . . ?
Na1 Na2 Na3 167.08(9) . . ?
O41 Na2 Na1 90.50(12) . . ?
O41 Na2 Na3 80.08(12) . . ?
O42 Na2 Na1 146.70(14) . . ?
O42 Na2 Na3 41.15(12) . . ?
O42 Na2 O41 82.65(16) . . ?
O42 Na2 O40 168.82(18) . . ?
O42 Na2 O44 85.64(16) . . ?
O42 Na2 O43 88.75(17) . . ?
O40 Na2 Na1 44.48(11) . . ?
O40 Na2 Na3 128.09(13) . . ?
O40 Na2 O41 99.25(16) . . ?
O40 Na2 O44 83.95(15) . . ?
O40 Na2 O43 89.83(17) . . ?
O44 Na2 Na1 125.02(13) . . ?
O44 Na2 Na3 44.63(11) . . ?
O44 Na2 O41 78.73(15) . . ?
O37 Na2 Na1 42.58(12) . . ?
O37 Na2 Na3 145.97(14) . . ?
O37 Na2 O41 93.32(16) . . ?
O37 Na2 O42 105.09(18) . . ?
O37 Na2 O40 85.85(16) . . ?
O37 Na2 O44 165.87(18) . . ?
O37 Na2 O43 85.62(16) . . ?
O43 Na2 Na1 94.87(14) . . ?
O43 Na2 Na3 95.67(14) . . ?
O43 Na2 O41 170.77(18) . . ?
O43 Na2 O44 104.07(17) . . ?
O25 Na4 Na3 83.25(11) 1_556 . ?
O48 Na4 Na3 125.96(14) . . ?
O48 Na4 O25 76.19(15) . 1_556 ?
O48 Na4 O51 82.47(16) . . ?
O48 Na4 O50 106.40(17) . . ?
O51 Na4 Na3 145.54(14) . . ?
O51 Na4 O25 86.10(15) . 1_556 ?
O51 Na4 O50 82.48(16) . . ?
O50 Na4 Na3 103.87(14) . . ?
O50 Na4 O25 167.80(18) . 1_556 ?
O49 Na4 Na3 43.76(12) . . ?
O49 Na4 O25 93.42(16) . 1_556 ?
O49 Na4 O48 167.12(19) . . ?
O49 Na4 O51 104.71(17) . . ?
O49 Na4 O50 85.36(17) . . ?
O45 Na4 Na3 42.57(12) . . ?
O45 Na4 O25 92.52(17) . 1_556 ?
O45 Na4 O48 88.67(17) . . ?
O45 Na4 O51 171.11(18) . . ?
O45 Na4 O50 99.42(18) . . ?
O45 Na4 O49 84.13(17) . . ?
W1 O22 Ho1 131.30(19) . . ?
Na5 Na3 Na2 121.83(9) . . ?
Na5 Na3 Na4 96.62(9) . . ?
Na2 Na3 Na4 141.55(9) . . ?
O42 Na3 Na5 148.78(15) . . ?
O42 Na3 Na2 41.97(12) . . ?
O42 Na3 Na4 103.83(14) . . ?
O42 Na3 O47 162.06(18) . . ?
O42 Na3 O44 86.67(16) . . ?
O42 Na3 O49 99.80(17) . . ?
O42 Na3 O45 86.79(17) . . ?
O42 Na3 O46 102.75(18) . . ?
O47 Na3 Na5 46.73(12) . . ?
O47 Na3 Na2 129.98(14) . . ?
O47 Na3 Na4 75.97(12) . . ?
O47 Na3 O44 86.42(16) . . ?
O47 Na3 O49 91.57(17) . . ?
O47 Na3 O45 81.79(16) . . ?
O44 Na3 Na5 85.61(13) . . ?
O44 Na3 Na2 44.85(11) . . ?
O44 Na3 Na4 152.85(14) . . ?
O44 Na3 O49 162.79(17) . . ?
O49 Na3 Na5 80.62(13) . . ?
O49 Na3 Na2 138.15(14) . . ?
O49 Na3 Na4 40.70(11) . . ?
O45 Na3 Na5 123.41(15) . . ?
O45 Na3 Na2 108.19(14) . . ?
O45 Na3 Na4 40.26(11) . . ?
O45 Na3 O44 117.56(17) . . ?
O45 Na3 O49 78.95(16) . . ?
O46 Na3 Na5 46.16(12) . . ?
O46 Na3 Na2 90.51(13) . . ?
O46 Na3 Na4 119.35(14) . . ?
O46 Na3 O47 92.55(17) . . ?
O46 Na3 O44 81.38(16) . . ?
O46 Na3 O49 81.63(16) . . ?
O46 Na3 O45 159.59(18) . . ?
W5 O34 W1 117.28(18) . . ?
W8 O4 Ho1 132.59(19) . . ?
W5 O31 W2 115.53(18) . . ?
W3 O20 Ho1 131.58(19) . . ?
W3 O25 Na4 134.1(2) . 1_554 ?
W6 O1 Ho1 131.84(19) . . ?
W1 O29 Na1 154.7(2) . . ?
W6 O7 Na9 145.0(2) . 2_566 ?
W4 O21 Ho1 129.97(19) . . ?
W10 O17 W8 114.94(18) . . ?
W2 O6 Ho1 129.27(19) . . ?
Na9 O60 Na8 94.03(17) . . ?
Na7 O59 Na8 98.79(16) . . ?
W6 O13 W7 88.44(12) . . ?
W9 O13 W6 172.58(17) . . ?
W9 O13 W7 89.82(13) . . ?
W9 O13 W8 90.71(13) . . ?
W10 O13 W6 92.85(13) . . ?
W10 O13 W9 94.45(13) . . ?
W10 O13 W7 93.37(13) . . ?
W10 O13 W8 94.14(13) . . ?
W8 O13 W6 90.07(13) . . ?
W8 O13 W7 172.41(17) . . ?
W9 O19 Ho1 130.50(19) . . ?
W4 O35 W1 88.98(12) . . ?
W4 O35 W2 173.27(17) . . ?
W5 O35 W4 93.50(13) . . ?
W5 O35 W1 92.12(13) . . ?
W5 O35 W3 94.80(13) . . ?
W5 O35 W2 93.14(13) . . ?
W3 O35 W4 90.80(13) . . ?
W3 O35 W1 173.08(17) . . ?
W3 O35 W2 89.71(13) . . ?
W2 O35 W1 89.71(13) . . ?
Na3 O42 Na2 96.88(17) . . ?
Na8 O64 Na9 92.71(16) . . ?
Na6 O39 Na1 131.23(19) . . ?
W2 O23 Na6 131.4(2) . 2_566 ?
Na1 O38 Na1 96.87(16) 2_666 . ?
Na2 O40 Na1 91.97(16) . . ?
Na5 O53 Na5 91.62(16) 2_667 . ?
Na8 O66 Na7 97.52(17) . . ?
Na5 O47 Na3 85.12(16) . . ?
W7 O2 Ho1 131.95(19) . . ?
Na6 O56 Na7 100.27(17) . . ?
Na3 O44 Na2 90.52(15) . . ?
Na2 O37 Na1 95.75(17) . . ?
Na4 O49 Na3 95.54(17) . . ?
Na6 O57 Na7 97.23(17) . . ?
Na4 O45 Na3 97.16(17) . . ?
Na5 O46 Na3 86.55(17) . . ?

loop_
_geom_bond_atom_site_label_1
_geom_bond_atom_site_label_2
_geom_bond_distance
_geom_bond_site_symmetry_2
_geom_bond_publ_flag
W4 O28 1.946(4) . ?
W4 O26 1.963(4) . ?
W4 O33 2.003(4) . ?
W4 O21 1.798(4) . ?
W4 O35 2.303(4) . ?
W4 O27 1.738(4) . ?
W5 O32 1.952(4) . ?
W5 O33 1.910(4) . ?
W5 O34 1.892(4) . ?
W5 O31 1.888(4) . ?
W5 O35 2.259(4) . ?
W5 O36 1.738(4) . ?
W1 O28 1.950(4) . ?
W1 O30 1.949(4) . ?
W1 O22 1.798(4) . ?
W1 O34 2.015(4) . ?
W1 O29 1.725(4) . ?
W1 O35 2.373(4) . ?
W3 O32 2.016(4) . ?
W3 O26 1.953(4) . ?
W3 O24 1.934(4) . ?
W3 O20 1.793(4) . ?
W3 O25 1.739(4) . ?
W3 O35 2.292(4) . ?
W6 O8 1.969(4) . ?
W6 O3 1.938(4) . ?
W6 O14 2.018(4) . ?
W6 O1 1.789(4) . ?
W6 O7 1.739(4) . ?
W6 O13 2.319(4) . ?
W9 O12 1.937(4) . ?
W9 O16 2.032(4) . ?
W9 O10 1.966(4) . ?
W9 O11 1.739(4) . ?
W9 O13 2.289(4) . ?
W9 O19 1.787(4) . ?
W2 O24 1.939(4) . ?
W2 O30 1.958(4) . ?
W2 O31 2.033(4) . ?
W2 O6 1.792(4) . ?
W2 O35 2.309(4) . ?
W2 O23 1.738(4) . ?
W10 O16 1.923(4) . ?
W10 O15 1.904(4) . ?
W10 O14 1.878(4) . ?
W10 O17 1.935(4) . ?
W10 O13 2.252(4) . ?
W10 O18 1.750(4) . ?
W7 O3 1.942(4) . ?
W7 O12 1.958(4) . ?
W7 O15 2.036(4) . ?
W7 O13 2.336(4) . ?
W7 O2 1.792(4) . ?
W7 O5 1.726(4) . ?
W8 O8 1.949(4) . ?
W8 O10 1.931(4) . ?
W8 O4 1.795(4) . ?
W8 O17 2.026(4) . ?
W8 O13 2.310(4) . ?
W8 O9 1.739(4) . ?
Ho1 O22 2.336(4) . ?
Ho1 O4 2.361(4) . ?
Ho1 O20 2.358(4) . ?
Ho1 O1 2.382(4) . ?
Ho1 O21 2.368(4) . ?
Ho1 O6 2.363(4) . ?
Ho1 O19 2.384(4) . ?
Ho1 O2 2.376(4) . ?
Na8 Na9 3.537(4) . ?
Na8 Na7 3.650(3) . ?
Na8 O65 2.336(6) . ?
Na8 O60 2.448(5) . ?
Na8 O59 2.426(5) . ?
Na8 O64 2.376(5) . ?
Na8 O66 2.425(5) . ?
Na8 O58 2.353(5) . ?
Na1 Na1 3.589(5) 2_666 ?
Na1 Na2 3.511(3) . ?
Na1 O29 2.444(4) . ?
Na1 O39 2.434(5) . ?
Na1 O38 2.410(5) . ?
Na1 O38 2.387(5) 2_666 ?
Na1 O40 2.462(5) . ?
Na1 O37 2.388(5) . ?
Na9 O7 2.461(4) 2_566 ?
Na9 O60 2.386(5) . ?
Na9 O64 2.509(5) . ?
Na9 O63 2.431(5) . ?
Na9 O61 2.456(5) . ?
Na9 O62 2.429(5) . ?
Na5 Na5 3.302(5) 2_667 ?
Na5 Na3 3.209(3) . ?
Na5 O52 2.322(5) . ?
Na5 O53 2.281(5) 2_667 ?
Na5 O53 2.323(5) . ?
Na5 O47 2.345(5) . ?
Na5 O46 2.318(5) . ?
Na7 Na6 3.712(4) . ?
Na7 O59 2.381(5) . ?
Na7 O66 2.429(5) . ?
Na7 O68 2.262(5) . ?
Na7 O56 2.452(5) . ?
Na7 O67 2.472(5) . ?
Na7 O57 2.508(5) . ?
Na6 O39 2.423(5) . ?
Na6 O23 2.696(5) 2_566 ?
Na6 O56 2.383(5) . ?
Na6 O54 2.428(5) . ?
Na6 O55 2.323(5) . ?
Na6 O57 2.438(5) . ?
Na2 Na3 3.521(4) . ?
Na2 O41 2.496(5) . ?
Na2 O42 2.372(5) . ?
Na2 O40 2.421(5) . ?
Na2 O44 2.483(5) . ?
Na2 O37 2.346(5) . ?
Na2 O43 2.439(5) . ?
Na4 Na3 3.623(4) . ?
Na4 O25 2.681(5) 1_556 ?
Na4 O48 2.377(5) . ?
Na4 O51 2.395(5) . ?
Na4 O50 2.425(5) . ?
Na4 O49 2.373(5) . ?
Na4 O45 2.360(5) . ?
Na3 O42 2.334(5) . ?
Na3 O47 2.399(5) . ?
Na3 O44 2.474(5) . ?
Na3 O49 2.518(5) . ?
Na3 O45 2.470(5) . ?
Na3 O46 2.362(5) . ?
O25 Na4 2.681(5) 1_554 ?
O7 Na9 2.461(4) 2_566 ?
O23 Na6 2.696(5) 2_566 ?
O38 Na1 2.387(5) 2_666 ?
O53 Na5 2.281(5) 2_667 ?

loop_
_geom_torsion_atom_site_label_1
_geom_torsion_atom_site_label_2
_geom_torsion_atom_site_label_3
_geom_torsion_atom_site_label_4
_geom_torsion
_geom_torsion_site_symmetry_1
_geom_torsion_site_symmetry_2
_geom_torsion_site_symmetry_3
_geom_torsion_site_symmetry_4
_geom_torsion_publ_flag
O32 W5 O34 W1 -3.9(5) . . . . ?
O32 W5 O31 W2 77.9(2) . . . . ?
O32 W3 O20 Ho1 2.0(6) . . . . ?
O32 W3 O25 Na4 -109.4(3) . . . 1_554 ?
O28 W4 O21 Ho1 77.6(2) . . . . ?
O28 W1 O22 Ho1 -76.0(2) . . . . ?
O28 W1 O29 Na1 -35.2(6) . . . . ?
O8 W6 O1 Ho1 -77.3(3) . . . . ?
O8 W6 O7 Na9 -101.4(4) . . . 2_566 ?
O8 W8 O4 Ho1 77.1(3) . . . . ?
O3 W6 O1 Ho1 78.4(3) . . . . ?
O3 W6 O7 Na9 87.8(4) . . . 2_566 ?
O3 W7 O2 Ho1 -76.7(3) . . . . ?
O12 W9 O19 Ho1 -76.8(2) . . . . ?
O12 W7 O2 Ho1 77.7(3) . . . . ?
O26 W4 O21 Ho1 -78.0(3) . . . . ?
O26 W3 O20 Ho1 78.0(2) . . . . ?
O26 W3 O25 Na4 165.4(2) . . . 1_554 ?
O16 W9 O19 Ho1 5.1(6) . . . . ?
O16 W10 O14 W6 -3.2(5) . . . . ?
O24 W3 O20 Ho1 -77.0(2) . . . . ?
O24 W3 O25 Na4 -24.0(3) . . . 1_554 ?
O24 W2 O6 Ho1 78.3(2) . . . . ?
O24 W2 O23 Na6 -118.6(2) . . . 2_566 ?
O10 W9 O19 Ho1 78.1(2) . . . . ?
O10 W8 O4 Ho1 -77.6(3) . . . . ?
O33 W4 O21 Ho1 -1.1(6) . . . . ?
O33 W5 O34 W1 -77.6(2) . . . . ?
O33 W5 O31 W2 6.0(5) . . . . ?
O15 W10 O14 W6 76.6(2) . . . . ?
O15 W7 O2 Ho1 3.4(6) . . . . ?
O30 W1 O22 Ho1 76.5(2) . . . . ?
O30 W1 O29 Na1 154.8(5) . . . . ?
O30 W2 O6 Ho1 -76.2(2) . . . . ?
O30 W2 O23 Na6 50.2(3) . . . 2_566 ?
O14 W6 O1 Ho1 -0.9(6) . . . . ?
O14 W6 O7 Na9 173.8(4) . . . 2_566 ?
O22 W1 O29 Na1 59.9(6) . . . . ?
O34 W5 O31 W2 -76.2(2) . . . . ?
O34 W1 O22 Ho1 1.1(6) . . . . ?
O34 W1 O29 Na1 -119.9(5) . . . . ?
O11 W9 O19 Ho1 -179.7(2) . . . . ?
O31 W5 O34 W1 76.6(2) . . . . ?
O31 W2 O6 Ho1 -0.1(6) . . . . ?
O31 W2 O23 Na6 -34.2(3) . . . 2_566 ?
O20 W3 O25 Na4 71.0(3) . . . 1_554 ?
O25 W3 O20 Ho1 -178.9(2) . . . . ?
O1 W6 O7 Na9 -7.5(4) . . . 2_566 ?
O29 W1 O22 Ho1 -178.3(2) . . . . ?
O7 W6 O1 Ho1 -177.5(2) . . . . ?
O17 W10 O14 W6 -78.4(2) . . . . ?
O17 W8 O4 Ho1 -1.1(6) . . . . ?
O6 W2 O23 Na6 145.2(2) . . . 2_566 ?
O13 W6 O1 Ho1 -0.1(2) . . . . ?
O13 W9 O19 Ho1 1.3(2) . . . . ?
O13 W10 O14 W6 -1.14(18) . . . . ?
O13 W7 O2 Ho1 1.1(2) . . . . ?
O13 W8 O4 Ho1 -0.7(2) . . . . ?
O35 W4 O21 Ho1 -1.0(2) . . . . ?
O35 W5 O34 W1 -0.91(18) . . . . ?
O35 W5 O31 W2 1.52(17) . . . . ?
O35 W1 O22 Ho1 0.6(2) . . . . ?
O35 W3 O20 Ho1 0.5(2) . . . . ?
O35 W2 O6 Ho1 1.2(2) . . . . ?
O9 W8 O4 Ho1 -179.6(2) . . . . ?
O27 W4 O21 Ho1 -179.4(2) . . . . ?
O23 W2 O6 Ho1 -178.4(2) . . . . ?
O18 W10 O14 W6 179.8(2) . . . . ?
O5 W7 O2 Ho1 179.8(2) . . . . ?
O36 W5 O34 W1 -179.2(2) . . . . ?
O36 W5 O31 W2 178.7(2) . . . . ?
